data_7239180
loop_
_publ_author_name
'Kalaivani, P.'
'Prabhakaran, R.'
'Poornima, P.'
'Huang, R.'
'Hornebecq, V.'
'Dallemer, F.'
'Vijaya Padma, V.'
'Natarajan, K.'

_publ_section_title
;
 Synthesis and structural characterization of new ruthenium(ii) complexes
 and investigation of their antiproliferative and metastatic effect
 against human lung cancer (A549) cells
;
_journal_issue 43
_journal_name_full 'RSC Advances'
_journal_page_first 20363
_journal_paper_doi 10.1039/c3ra43335h
_journal_volume 3
_journal_year 2013
_chemical_formula_sum 'C51 H38 Cl N3 O2 P2 Ru S'
_chemical_formula_weight 955.36
_space_group_IT_number 4
_space_group_name_Hall 'P 2yb'
_space_group_name_H-M_alt 'P 1 21 1'
_symmetry_cell_setting triclinic
_symmetry_space_group_name_H-M 'P 1 21 1'
_atom_sites_solution_hydrogens geom
_atom_sites_solution_primary direct
_atom_sites_solution_secondary difmap
_audit_creation_method SHELXL-97
_cell_angle_alpha 90.00
_cell_angle_beta 110.1870(10)
_cell_angle_gamma 90.00
_cell_formula_units_Z 2
_cell_length_a 10.8830(13)
_cell_length_b 17.564(2)
_cell_length_c 12.8833(15)
_cell_measurement_temperature 273(2)
_cell_volume 2311.4(5)
_computing_structure_refinement 'SHELXL-97 (Sheldrick, 2008)'
_computing_structure_solution 'SHELXS-97 (Sheldrick, 2008)'
_diffrn_ambient_temperature 273(2)
_diffrn_measured_fraction_theta_full 0.940
_diffrn_measured_fraction_theta_max 0.940
_diffrn_radiation_monochromator graphite
_diffrn_radiation_source 'fine-focus sealed tube'
_diffrn_radiation_type MoK\a
_diffrn_radiation_wavelength 0.71073
_diffrn_reflns_av_R_equivalents 0.0411
_diffrn_reflns_av_sigmaI/netI 0.0306
_diffrn_reflns_limit_h_max 14
_diffrn_reflns_limit_h_min -14
_diffrn_reflns_limit_k_max 23
_diffrn_reflns_limit_k_min -23
_diffrn_reflns_limit_l_max 17
_diffrn_reflns_limit_l_min -17
_diffrn_reflns_number 25691
_diffrn_reflns_theta_full 28.29
_diffrn_reflns_theta_max 28.29
_diffrn_reflns_theta_min 1.68
_exptl_absorpt_coefficient_mu 0.554
_exptl_absorpt_correction_type multi-scan
_exptl_absorpt_process_details SADABS
_exptl_crystal_density_diffrn 1.373
_exptl_crystal_density_method 'not measured'
_exptl_crystal_F_000 976
_exptl_crystal_size_max 0.6
_exptl_crystal_size_mid 0.6
_exptl_crystal_size_min 0.4
_refine_diff_density_max 0.513
_refine_diff_density_min -0.399
_refine_diff_density_rms 0.051
_refine_ls_abs_structure_details 'Flack H D (1983), Acta Cryst. A39, 876-881'
_refine_ls_abs_structure_Flack -0.029(17)
_refine_ls_extinction_method none
_refine_ls_goodness_of_fit_ref 1.026
_refine_ls_hydrogen_treatment mixed
_refine_ls_matrix_type full
_refine_ls_number_parameters 551
_refine_ls_number_reflns 10423
_refine_ls_number_restraints 1
_refine_ls_restrained_S_all 1.026
_refine_ls_R_factor_all 0.0309
_refine_ls_R_factor_gt 0.0295
_refine_ls_shift/su_max 0.002
_refine_ls_shift/su_mean 0.000
_refine_ls_structure_factor_coef Fsqd
_refine_ls_weighting_details 'calc w=1/[\s^2^(Fo^2^)+(0.0507P)^2^+0.4700P] where P=(Fo^2^+2Fc^2^)/3'
_refine_ls_weighting_scheme calc
_refine_ls_wR_factor_gt 0.0779
_refine_ls_wR_factor_ref 0.0794
_reflns_number_gt 10090
_reflns_number_total 10423
_reflns_threshold_expression >2sigma(I)
_cod_data_source_file c3ra43335h.txt
_cod_data_source_block in011909
_cod_original_sg_symbol_H-M p2(1)
_cod_database_code 7239180

loop_
_symmetry_equiv_pos_as_xyz
'x, y, z'
'-x, y+1/2, -z'

loop_
_atom_site_label
_atom_site_type_symbol
_atom_site_fract_x
_atom_site_fract_y
_atom_site_fract_z
_atom_site_U_iso_or_equiv
_atom_site_adp_type
_atom_site_occupancy
_atom_site_symmetry_multiplicity
_atom_site_calc_flag
_atom_site_refinement_flags
Cl Cl 0.67771(5) 0.73027(5) 0.17746(5) 0.04751(13) Uani 1 1 d .
Ru Ru 0.903914(14) 0.737267(8) 0.298672(12) 0.03196(5) Uani 1 1 d .
S S 1.12239(6) 0.77928(5) 0.40448(6) 0.05098(16) Uani 1 1 d .
P1 P 0.82734(5) 0.79044(3) 0.43563(5) 0.03415(11) Uani 1 1 d .
P2 P 0.99215(6) 0.68895(4) 0.16370(5) 0.03831(12) Uani 1 1 d .
C1 C 1.3253(13) 0.9816(9) 0.4614(12) 0.288(9) Uani 1 1 d .
C2 C 1.2878(6) 0.9234(4) 0.3959(7) 0.145(3) Uani 1 1 d .
N3 N 1.1418(4) 0.9232(2) 0.3313(3) 0.0912(12) Uani 1 1 d .
C4 C 1.0694(3) 0.85972(17) 0.3259(2) 0.0525(6) Uani 1 1 d .
N5 N 0.9464(2) 0.85155(12) 0.25858(17) 0.0418(4) Uani 1 1 d .
N6 N 0.8886(3) 0.91316(13) 0.1934(2) 0.0537(6) Uani 1 1 d .
C7 C 0.7772(3) 0.89933(18) 0.1185(3) 0.0562(7) Uani 1 1 d .
H7 H 0.7449 0.8498 0.1109 0.067 Uiso 1 1 calc R
C8 C 0.6992(4) 0.9583(2) 0.0449(3) 0.0777(12) Uani 1 1 d .
C9 C 0.5855(4) 0.9383(4) -0.0443(4) 0.101(2) Uani 1 1 d .
C10 C 0.5438(4) 0.8625(5) -0.0718(4) 0.122(3) Uani 1 1 d .
H10 H 0.5904 0.8236 -0.0260 0.147 Uiso 1 1 calc R
C11 C 0.4368(5) 0.8431(7) -0.1637(6) 0.182(5) Uani 1 1 d .
H11 H 0.4149 0.7925 -0.1820 0.218 Uiso 1 1 calc R
C12 C 0.3613(6) 0.9037(10) -0.2296(8) 0.251(9) Uani 1 1 d .
H12 H 0.2856 0.8927 -0.2889 0.302 Uiso 1 1 calc R
C13 C 0.3981(7) 0.9746(9) -0.2068(9) 0.237(9) Uani 1 1 d .
H13 H 0.3492 1.0125 -0.2534 0.284 Uiso 1 1 calc R
C14 C 0.5098(6) 0.9970(6) -0.1139(6) 0.156(4) Uani 1 1 d .
C15 C 0.5495(10) 1.0725(6) -0.0909(8) 0.190(6) Uani 1 1 d .
H15 H 0.4992 1.1108 -0.1355 0.228 Uiso 1 1 calc R
C16 C 0.6564(11) 1.0914(4) -0.0077(6) 0.162(4) Uani 1 1 d .
H16 H 0.6784 1.1425 0.0055 0.195 Uiso 1 1 calc R
C17 C 0.7394(8) 1.0343(3) 0.0630(5) 0.109(2) Uani 1 1 d .
O18 O 0.8514(7) 1.05600(17) 0.1422(3) 0.140(2) Uani 1 1 d .
H18 H 0.8845 1.0193 0.1811 0.211 Uiso 1 1 calc R
C19 C 0.8991(2) 0.63957(16) 0.3500(2) 0.0430(5) Uani 1 1 d .
O20 O 0.8961(2) 0.57936(13) 0.3814(2) 0.0641(6) Uani 1 1 d .
C21 C 0.8743(3) 0.66437(19) 0.0273(2) 0.0505(6) Uani 1 1 d .
C22 C 0.8838(4) 0.6894(3) -0.0714(3) 0.0791(12) Uani 1 1 d .
H22 H 0.9530 0.7206 -0.0710 0.095 Uiso 1 1 calc R
C23 C 0.7898(6) 0.6681(4) -0.1716(3) 0.114(2) Uani 1 1 d .
H23 H 0.7964 0.6856 -0.2376 0.136 Uiso 1 1 calc R
C24 C 0.6883(5) 0.6219(4) -0.1737(4) 0.1027(17) Uani 1 1 d .
H24 H 0.6256 0.6085 -0.2410 0.123 Uiso 1 1 calc R
C25 C 0.6785(4) 0.5953(3) -0.0777(3) 0.0843(13) Uani 1 1 d .
H25 H 0.6101 0.5630 -0.0796 0.101 Uiso 1 1 calc R
C26 C 0.7708(3) 0.6164(2) 0.0237(3) 0.0618(8) Uani 1 1 d .
H26 H 0.7633 0.5983 0.0891 0.074 Uiso 1 1 calc R
C27 C 1.0856(2) 0.60007(16) 0.2036(2) 0.0460(6) Uani 1 1 d .
C28 C 1.0882(3) 0.54682(18) 0.1238(3) 0.0593(7) Uani 1 1 d .
H28 H 1.0368 0.5539 0.0501 0.071 Uiso 1 1 calc R
C29 C 1.1689(4) 0.48256(19) 0.1558(4) 0.0747(11) Uani 1 1 d .
H29 H 1.1701 0.4469 0.1029 0.090 Uiso 1 1 calc R
C30 C 1.2456(4) 0.47174(19) 0.2633(4) 0.0708(10) Uani 1 1 d .
H30 H 1.2998 0.4293 0.2828 0.085 Uiso 1 1 calc R
C31 C 1.2435(3) 0.52312(19) 0.3431(3) 0.0623(8) Uani 1 1 d .
H31 H 1.2956 0.5155 0.4166 0.075 Uiso 1 1 calc R
C32 C 1.1621(3) 0.58709(18) 0.3128(3) 0.0518(6) Uani 1 1 d .
H32 H 1.1595 0.6214 0.3670 0.062 Uiso 1 1 calc R
C33 C 1.1099(2) 0.75228(14) 0.1339(2) 0.0412(6) Uani 1 1 d .
C34 C 1.2424(2) 0.7361(2) 0.1675(2) 0.0529(5) Uani 1 1 d .
H34 H 1.2735 0.6907 0.2043 0.063 Uiso 1 1 calc R
C35 C 1.3296(3) 0.7868(2) 0.1471(3) 0.0651(8) Uani 1 1 d .
H35 H 1.4180 0.7743 0.1694 0.078 Uiso 1 1 calc R
C36 C 1.2884(3) 0.8542(2) 0.0953(3) 0.0652(8) Uani 1 1 d .
H36 H 1.3477 0.8878 0.0825 0.078 Uiso 1 1 calc R
C37 C 1.1549(3) 0.8724(2) 0.0614(3) 0.0592(7) Uani 1 1 d .
H37 H 1.1252 0.9185 0.0261 0.071 Uiso 1 1 calc R
C38 C 1.0674(3) 0.82183(17) 0.0805(2) 0.0499(6) Uani 1 1 d .
H38 H 0.9790 0.8343 0.0575 0.060 Uiso 1 1 calc R
C39 C 0.6851(2) 0.74854(17) 0.4596(2) 0.0432(6) Uani 1 1 d .
C40 C 0.6264(3) 0.6823(2) 0.4079(3) 0.0598(7) Uani 1 1 d .
H40 H 0.6592 0.6577 0.3590 0.072 Uiso 1 1 calc R
C41 C 0.5188(4) 0.6521(3) 0.4284(4) 0.0787(11) Uani 1 1 d .
H41 H 0.4790 0.6080 0.3923 0.094 Uiso 1 1 calc R
C42 C 0.4707(4) 0.6877(3) 0.5025(4) 0.0822(12) Uani 1 1 d .
H42 H 0.3993 0.6673 0.5167 0.099 Uiso 1 1 calc R
C43 C 0.5285(4) 0.7523(3) 0.5539(4) 0.0854(14) Uani 1 1 d .
H43 H 0.4964 0.7759 0.6039 0.102 Uiso 1 1 calc R
C44 C 0.6352(3) 0.7838(2) 0.5333(3) 0.0681(8) Uani 1 1 d .
H44 H 0.6731 0.8285 0.5688 0.082 Uiso 1 1 calc R
C45 C 0.7774(2) 0.88923(14) 0.4036(2) 0.0406(5) Uani 1 1 d .
C46 C 0.8662(3) 0.94919(16) 0.4302(2) 0.0507(6) Uani 1 1 d .
H46 H 0.9535 0.9402 0.4722 0.061 Uiso 1 1 calc R
C47 C 0.8250(4) 1.02273(18) 0.3941(3) 0.0673(9) Uani 1 1 d .
H47 H 0.8849 1.0626 0.4128 0.081 Uiso 1 1 calc R
C48 C 0.6969(5) 1.03679(19) 0.3312(3) 0.0755(11) Uani 1 1 d .
H48 H 0.6701 1.0861 0.3078 0.091 Uiso 1 1 calc R
C49 C 0.6076(4) 0.9778(2) 0.3027(3) 0.0707(9) Uani 1 1 d .
H49 H 0.5210 0.9874 0.2596 0.085 Uiso 1 1 calc R
C50 C 0.6469(3) 0.90395(17) 0.3384(2) 0.0536(6) Uani 1 1 d .
H50 H 0.5864 0.8644 0.3190 0.064 Uiso 1 1 calc R
C51 C 0.9444(2) 0.79019(16) 0.57824(19) 0.0410(5) Uani 1 1 d .
C52 C 0.9586(3) 0.84983(19) 0.6521(2) 0.0565(7) Uani 1 1 d .
H52 H 0.9130 0.8950 0.6287 0.068 Uiso 1 1 calc R
C53 C 1.0418(4) 0.8417(2) 0.7617(3) 0.0711(9) Uani 1 1 d .
H53 H 1.0508 0.8817 0.8111 0.085 Uiso 1 1 calc R
C54 C 1.1098(3) 0.7763(2) 0.7971(2) 0.0657(8) Uani 1 1 d .
H54 H 1.1654 0.7718 0.8701 0.079 Uiso 1 1 calc R
C55 C 1.0968(4) 0.7173(2) 0.7256(3) 0.0706(10) Uani 1 1 d .
H55 H 1.1424 0.6723 0.7502 0.085 Uiso 1 1 calc R
C56 C 1.0148(3) 0.72427(18) 0.6152(2) 0.0596(8) Uani 1 1 d .
H56 H 1.0078 0.6842 0.5664 0.071 Uiso 1 1 calc R

loop_
_atom_site_aniso_label
_atom_site_aniso_U_11
_atom_site_aniso_U_22
_atom_site_aniso_U_33
_atom_site_aniso_U_23
_atom_site_aniso_U_13
_atom_site_aniso_U_12
Cl 0.0359(2) 0.0513(3) 0.0486(3) -0.0014(3) 0.00594(19) -0.0043(3)
Ru 0.03048(7) 0.03341(8) 0.03097(7) -0.00147(7) 0.00930(5) -0.00206(7)
S 0.0365(3) 0.0685(4) 0.0432(3) -0.0060(3) 0.0076(2) -0.0100(3)
P1 0.0351(3) 0.0341(3) 0.0334(3) -0.0003(2) 0.0119(2) 0.0009(2)
P2 0.0362(3) 0.0446(3) 0.0355(3) -0.0044(2) 0.0142(2) -0.0038(2)
C1 0.210(11) 0.291(18) 0.265(15) -0.141(14) -0.044(11) -0.060(11)
C2 0.109(4) 0.139(6) 0.156(6) -0.007(5) 0.006(4) -0.076(4)
N3 0.096(2) 0.085(2) 0.086(2) -0.0096(19) 0.0233(19) -0.058(2)
C4 0.0580(15) 0.0527(15) 0.0484(14) -0.0091(12) 0.0206(12) -0.0220(12)
N5 0.0525(11) 0.0355(10) 0.0406(10) -0.0010(8) 0.0202(9) -0.0058(8)
N6 0.0827(17) 0.0363(11) 0.0512(13) 0.0036(9) 0.0346(13) 0.0004(10)
C7 0.0698(18) 0.0503(15) 0.0611(17) 0.0205(13) 0.0385(15) 0.0168(13)
C8 0.102(3) 0.079(2) 0.078(2) 0.044(2) 0.064(2) 0.049(2)
C9 0.065(2) 0.155(5) 0.101(3) 0.087(3) 0.052(2) 0.054(3)
C10 0.0495(19) 0.209(7) 0.095(3) 0.087(4) 0.0075(19) 0.000(3)
C11 0.067(3) 0.322(12) 0.120(5) 0.106(7) -0.015(3) -0.039(5)
C12 0.056(3) 0.52(3) 0.147(6) 0.210(12) 0.001(3) -0.003(7)
C13 0.082(5) 0.44(2) 0.205(10) 0.249(14) 0.076(6) 0.117(8)
C14 0.110(4) 0.250(9) 0.145(5) 0.153(6) 0.092(4) 0.123(5)
C15 0.248(10) 0.223(9) 0.169(7) 0.155(8) 0.160(8) 0.199(9)
C16 0.320(12) 0.097(4) 0.139(5) 0.080(4) 0.166(7) 0.130(6)
C17 0.214(6) 0.064(2) 0.094(3) 0.040(2) 0.110(4) 0.068(3)
O18 0.314(7) 0.0438(15) 0.093(3) 0.0072(15) 0.108(4) 0.010(3)
C19 0.0406(11) 0.0485(14) 0.0395(12) -0.0038(10) 0.0132(10) -0.0003(10)
O20 0.0744(14) 0.0473(12) 0.0728(14) 0.0093(10) 0.0281(12) -0.0012(10)
C21 0.0476(13) 0.0665(17) 0.0377(12) -0.0110(12) 0.0152(10) -0.0104(12)
C22 0.077(2) 0.114(3) 0.0442(16) -0.0066(18) 0.0179(15) -0.039(2)
C23 0.126(4) 0.158(5) 0.0404(17) -0.008(2) 0.008(2) -0.060(4)
C24 0.091(3) 0.147(5) 0.057(2) -0.030(3) 0.009(2) -0.046(3)
C25 0.069(2) 0.109(3) 0.071(2) -0.041(2) 0.0204(18) -0.038(2)
C26 0.0589(17) 0.076(2) 0.0534(16) -0.0211(15) 0.0224(14) -0.0222(15)
C27 0.0478(13) 0.0418(13) 0.0568(16) -0.0030(10) 0.0287(12) -0.0023(10)
C28 0.077(2) 0.0505(16) 0.0636(18) -0.0084(13) 0.0408(16) -0.0024(14)
C29 0.107(3) 0.0439(16) 0.104(3) -0.0062(17) 0.076(3) 0.0026(17)
C30 0.082(2) 0.0460(16) 0.110(3) 0.0180(17) 0.064(2) 0.0131(15)
C31 0.0551(16) 0.0568(17) 0.081(2) 0.0181(16) 0.0312(16) 0.0049(13)
C32 0.0484(14) 0.0497(15) 0.0593(16) -0.0024(13) 0.0214(12) 0.0019(11)
C33 0.0421(11) 0.0458(17) 0.0393(11) -0.0044(9) 0.0187(9) -0.0048(9)
C34 0.0408(10) 0.0530(13) 0.0649(14) -0.0022(17) 0.0183(10) -0.0047(15)
C35 0.0442(14) 0.071(2) 0.082(2) -0.0100(18) 0.0242(14) -0.0113(13)
C36 0.070(2) 0.064(2) 0.070(2) -0.0102(16) 0.0355(16) -0.0244(16)
C37 0.076(2) 0.0562(17) 0.0544(16) 0.0012(13) 0.0346(15) -0.0069(14)
C38 0.0496(13) 0.0562(15) 0.0491(14) 0.0051(12) 0.0236(11) 0.0026(12)
C39 0.0392(10) 0.0495(17) 0.0435(11) 0.0075(11) 0.0175(9) 0.0006(10)
C40 0.0540(15) 0.0608(17) 0.0682(18) -0.0014(15) 0.0257(14) -0.0135(13)
C41 0.065(2) 0.082(3) 0.094(3) 0.006(2) 0.0330(19) -0.0251(18)
C42 0.0561(18) 0.106(3) 0.092(3) 0.027(2) 0.0356(19) -0.013(2)
C43 0.076(2) 0.118(4) 0.084(2) 0.006(2) 0.056(2) 0.005(2)
C44 0.0693(19) 0.077(2) 0.073(2) -0.0059(18) 0.0435(17) -0.0037(17)
C45 0.0456(12) 0.0365(11) 0.0402(12) -0.0002(9) 0.0157(10) 0.0035(9)
C46 0.0604(15) 0.0438(13) 0.0499(15) -0.0037(11) 0.0214(12) -0.0047(11)
C47 0.101(3) 0.0403(14) 0.069(2) -0.0018(14) 0.041(2) -0.0094(16)
C48 0.119(3) 0.0427(16) 0.074(2) 0.0119(15) 0.045(2) 0.0215(18)
C49 0.078(2) 0.063(2) 0.068(2) 0.0200(17) 0.0221(17) 0.0295(17)
C50 0.0568(15) 0.0474(14) 0.0521(15) 0.0045(12) 0.0132(12) 0.0097(12)
C51 0.0425(11) 0.0479(13) 0.0322(10) -0.0004(10) 0.0125(9) 0.0050(10)
C52 0.0632(16) 0.0581(16) 0.0430(14) -0.0087(12) 0.0115(12) 0.0151(13)
C53 0.083(2) 0.080(2) 0.0412(15) -0.0171(15) 0.0101(15) 0.0120(18)
C54 0.0626(17) 0.092(2) 0.0347(13) -0.0025(15) 0.0064(12) 0.0087(17)
C55 0.087(2) 0.069(2) 0.0458(15) 0.0095(13) 0.0101(14) 0.0262(16)
C56 0.0806(18) 0.0494(18) 0.0392(12) 0.0012(11) 0.0087(12) 0.0167(14)

loop_
_atom_type_symbol
_atom_type_description
_atom_type_scat_dispersion_real
_atom_type_scat_dispersion_imag
_atom_type_scat_source
C C 0.0033 0.0016 'International Tables Vol C Tables 4.2.6.8 and 6.1.1.4'
H H 0.0000 0.0000 'International Tables Vol C Tables 4.2.6.8 and 6.1.1.4'
N N 0.0061 0.0033 'International Tables Vol C Tables 4.2.6.8 and 6.1.1.4'
O O 0.0106 0.0060 'International Tables Vol C Tables 4.2.6.8 and 6.1.1.4'
P P 0.1023 0.0942 'International Tables Vol C Tables 4.2.6.8 and 6.1.1.4'
S S 0.1246 0.1234 'International Tables Vol C Tables 4.2.6.8 and 6.1.1.4'
Cl Cl 0.1484 0.1585 'International Tables Vol C Tables 4.2.6.8 and 6.1.1.4'
Ru Ru -1.2594 0.8363 'International Tables Vol C Tables 4.2.6.8 and 6.1.1.4'

loop_
_geom_angle_atom_site_label_1
_geom_angle_atom_site_label_2
_geom_angle_atom_site_label_3
_geom_angle
C19 Ru N5 169.52(10)
C19 Ru P1 92.22(8)
N5 Ru P1 88.35(6)
C19 Ru P2 89.92(8)
N5 Ru P2 89.04(6)
P1 Ru P2 176.53(2)
C19 Ru S 103.07(8)
N5 Ru S 66.46(6)
P1 Ru S 89.43(2)
P2 Ru S 87.42(2)
C19 Ru Cl 92.04(8)
N5 Ru Cl 98.44(6)
P1 Ru Cl 87.71(2)
P2 Ru Cl 94.95(2)
S Ru Cl 164.72(3)
C4 S Ru 81.58(9)
C45 P1 C39 102.52(12)
C45 P1 C51 106.15(12)
C39 P1 C51 99.48(11)
C45 P1 Ru 111.00(8)
C39 P1 Ru 119.86(9)
C51 P1 Ru 116.07(8)
C21 P2 C33 104.48(12)
C21 P2 C27 101.80(14)
C33 P2 C27 102.41(11)
C21 P2 Ru 116.93(9)
C33 P2 Ru 114.71(8)
C27 P2 Ru 114.63(8)
C1 C2 N3 113.1(10)
C4 N3 C2 120.7(4)
N5 C4 N3 124.1(3)
N5 C4 S 110.73(19)
N3 C4 S 125.2(3)
C4 N5 N6 117.2(2)
C4 N5 Ru 101.22(17)
N6 N5 Ru 141.51(18)
C7 N6 N5 115.0(2)
N6 C7 C8 122.6(3)
C17 C8 C9 120.6(4)
C17 C8 C7 119.4(5)
C9 C8 C7 120.1(4)
C8 C9 C10 123.7(3)
C8 C9 C14 119.1(7)
C10 C9 C14 117.2(6)
C11 C10 C9 123.2(6)
C10 C11 C12 117.7(11)
C13 C12 C11 120.4(9)
C12 C13 C14 123.5(7)
C15 C14 C9 119.0(8)
C15 C14 C13 123.2(7)
C9 C14 C13 117.8(10)
C16 C15 C14 122.1(5)
C15 C16 C17 121.4(8)
O18 C17 C8 123.0(4)
O18 C17 C16 119.2(6)
C8 C17 C16 117.8(7)
O20 C19 Ru 179.9(2)
C22 C21 C26 118.5(3)
C22 C21 P2 123.9(2)
C26 C21 P2 117.7(2)
C21 C22 C23 120.2(4)
C24 C23 C22 120.6(4)
C25 C24 C23 120.2(4)
C24 C25 C26 120.2(4)
C21 C26 C25 120.3(3)
C32 C27 C28 118.7(3)
C32 C27 P2 120.3(2)
C28 C27 P2 120.8(2)
C27 C28 C29 119.5(3)
C30 C29 C28 120.9(3)
C29 C30 C31 120.5(3)
C30 C31 C32 119.4(4)
C27 C32 C31 121.1(3)
C34 C33 C38 117.7(2)
C34 C33 P2 122.5(2)
C38 C33 P2 119.73(19)
C33 C34 C35 121.0(3)
C36 C35 C34 121.3(3)
C35 C36 C37 118.9(3)
C38 C37 C36 120.0(3)
C37 C38 C33 121.1(3)
C40 C39 C44 118.7(3)
C40 C39 P1 122.2(2)
C44 C39 P1 119.1(2)
C39 C40 C41 120.5(3)
C42 C41 C40 120.1(4)
C43 C42 C41 119.5(3)
C42 C43 C44 121.2(4)
C39 C44 C43 120.0(4)
C46 C45 C50 118.9(2)
C46 C45 P1 122.5(2)
C50 C45 P1 118.2(2)
C45 C46 C47 120.2(3)
C48 C47 C46 120.6(3)
C47 C48 C49 120.0(3)
C48 C49 C50 120.3(3)
C49 C50 C45 120.1(3)
C56 C51 C52 118.7(2)
C56 C51 P1 117.2(2)
C52 C51 P1 123.9(2)
C51 C52 C53 119.8(3)
C54 C53 C52 120.9(3)
C53 C54 C55 120.0(3)
C54 C55 C56 120.2(3)
C51 C56 C55 120.5(3)

loop_
_geom_bond_atom_site_label_1
_geom_bond_atom_site_label_2
_geom_bond_distance
Cl Ru 2.4209(6)
Ru C19 1.846(3)
Ru N5 2.162(2)
Ru P1 2.3864(6)
Ru P2 2.4122(6)
Ru S 2.4123(7)
S C4 1.718(3)
P1 C45 1.823(2)
P1 C39 1.834(2)
P1 C51 1.839(2)
P2 C21 1.834(3)
P2 C33 1.835(2)
P2 C27 1.837(3)
C1 C2 1.299(14)
C2 N3 1.518(7)
N3 C4 1.354(4)
C4 N5 1.328(4)
N5 N6 1.381(3)
N6 C7 1.286(4)
C7 C8 1.462(4)
C8 C17 1.400(8)
C8 C9 1.412(8)
C9 C10 1.413(10)
C9 C14 1.426(6)
C10 C11 1.386(8)
C11 C12 1.430(14)
C12 C13 1.31(2)
C13 C14 1.436(16)
C14 C15 1.394(16)
C15 C16 1.324(16)
C16 C17 1.443(7)
C17 O18 1.346(9)
C19 O20 1.137(4)
C21 C22 1.383(4)
C21 C26 1.395(4)
C22 C23 1.393(5)
C23 C24 1.363(7)
C24 C25 1.361(7)
C25 C26 1.395(5)
C27 C32 1.385(4)
C27 C28 1.397(4)
C28 C29 1.402(5)
C29 C30 1.360(6)
C30 C31 1.374(5)
C31 C32 1.400(4)
C33 C34 1.385(3)
C33 C38 1.400(4)
C34 C35 1.391(4)
C35 C36 1.357(5)
C36 C37 1.402(5)
C37 C38 1.386(4)
C39 C40 1.383(4)
C39 C44 1.392(4)
C40 C41 1.392(4)
C41 C42 1.385(7)
C42 C43 1.354(7)
C43 C44 1.393(5)
C45 C46 1.390(4)
C45 C50 1.402(4)
C46 C47 1.393(5)
C47 C48 1.372(6)
C48 C49 1.381(6)
C49 C50 1.393(4)
C51 C56 1.379(4)
C51 C52 1.388(4)
C52 C53 1.397(4)
C53 C54 1.358(5)
C54 C55 1.360(5)
C55 C56 1.399(4)
